data_8101467
loop_
_publ_author_name
'Karan, N. K.'
'Sen, S. '
'Saha, M. K.'
'Mitra, S.'
'Tiekink, E. R. T. '

_publ_section_title
;
Crystal structure of [Cu(Hdabco)(dabco)Cl3] (dabco = 1,4-diazabicyclo
[2.2.2]octane), C12H25Cl3CuN4
;
_journal_issue 2
_journal_name_full 'Zeitschrift f\"ur Kristallographie - New Crystal Structures'
_journal_page_first 203
_journal_page_last 204
_journal_volume 214
_journal_year 1999
_chemical_formula_moiety 'C12 H25 Cl3 Cu N4 '
_chemical_formula_sum 'C12 H25 Cl3 Cu N4'
_chemical_formula_weight 395.26
_space_group_IT_number 146
_symmetry_cell_setting trigonal
_symmetry_space_group_name_Hall 'R 3'
_symmetry_space_group_name_H-M 'R 3 :H'
_cell_angle_alpha 90
_cell_angle_beta 90
_cell_angle_gamma 120
_cell_formula_units_Z 3
_cell_length_a 10.681(2)
_cell_length_b 10.681
_cell_length_c 12.056(3)
_cell_measurement_temperature 293
_cell_volume 1191.1(5)
_diffrn_ambient_temperature 293
_exptl_crystal_density_diffrn 1.653
_refine_ls_R_factor_obs 0.0296
_refine_ls_wR_factor_obs 0.0264
_cod_original_sg_symbol_H-M 'R 3'
_cod_original_formula_sum 'C12 H25 Cl3 Cu N4 '
_cod_database_code 8101467

loop_
_symmetry_equiv_pos_as_xyz
'  +x,  +y,  +z'
2/3+x,1/3+y,1/3+z
1/3+x,2/3+y,2/3+z
'  -y,  +x-y,  +z'
2/3-y,1/3+x-y,1/3+z
1/3-y,2/3+x-y,2/3+z
'  -x+y,  -x,  +z'
2/3-x+y,1/3-x,1/3+z
1/3-x+y,2/3-x,2/3+z

loop_
_atom_site_aniso_label
_atom_site_aniso_U_11
_atom_site_aniso_U_22
_atom_site_aniso_U_33
_atom_site_aniso_U_12
_atom_site_aniso_U_13
_atom_site_aniso_U_23
Cu 0.0225(3) 0.0225 0.0166(4) 0.0112 0 0
Cl 0.0288(6) 0.0483(8) 0.0274(7) 0.0243(6) -0.0003(4) -0.0019(5)
N(1) 0.022(2) 0.0216 0.019(4) 0.0108 0 0
N(2) 0.028(2) 0.0277 0.022(4) 0.0138 0 0
N(3) 0.019(2) 0.0190 0.021(4) 0.0095 0 0
N(4) 0.024(2) 0.0244 0.015(3) 0.0122 0 0
C(1) 0.029(2) 0.042(3) 0.022(2) 0.025(2) 0.000(2) -0.001(2)
C(2) 0.027(3) 0.031(3) 0.025(2) 0.018(2) 0.002(2) 0.004(2)
C(3) 0.025(2) 0.027(2) 0.023(2) 0.004(2) 0.001(2) 0.000(2)
C(4) 0.029(3) 0.023(2) 0.017(2) 0.009(2) -0.007(2) -0.003(2)

loop_
_atom_site_label
_atom_site_fract_x
_atom_site_fract_y
_atom_site_fract_z
_atom_site_U_iso_or_equiv
_atom_site_thermal_displace_type
_atom_site_calc_flag
_atom_site_calc_attached_atom
_atom_site_occupancy
Cu 0 0 0 0.0205(1) Uani ? ? 1
Cl 0.2227(1) 0.0000(2) -0.0001(1) 0.0326(4) Uani ? ? 1
N(1) 0 0 -0.1748(5) 0.0208(9) Uani ? ? 1
N(2) 0 0 -0.3889(6) 0.026(1) Uani ? ? 1
N(3) 0 0 0.1764(5) 0.0197(9) Uani ? ? 1
N(4) 0 0 0.3906(5) 0.0214(9) Uani ? ? 1
C(1) -0.1272(5) 0.0060(6) -0.2210(4) 0.028(1) Uani ? ? 1
C(2) -0.1138(5) 0.0294(6) -0.3469(4) 0.026(1) Uani ? ? 1
C(3) 0.1264(5) 0.1325(5) 0.2201(4) 0.029(1) Uani ? ? 1
C(4) 0.1128(5) 0.1421(5) 0.3468(4) 0.025(1) Uani ? ? 1
H(1a) -0.2128 -0.0824 -0.2046 0.0334 Uiso ? ? 1
H(1b) -0.1322 0.0836 -0.1866 0.0334 Uiso ? ? 1
H(2a) -0.0879 0.1264 -0.3634 0.0315 Uiso ? ? 1
H(2b) -0.2036 -0.0347 -0.3813 0.0315 Uiso ? ? 1
H(2n) 0 0 -0.4678 0.0307 Uiso ? ? 1
H(3a) 0.2124 0.1304 0.2037 0.0346 Uiso ? ? 1
H(3b) 0.1310 0.2151 0.1858 0.0346 Uiso ? ? 1
H(4a) 0.0871 0.2135 0.3633 0.0295 Uiso ? ? 1
H(4b) 0.2030 0.1685 0.3810 0.0295 Uiso ? ? 1

loop_
_geom_bond_atom_site_label_1
_geom_bond_atom_site_label_2
_geom_bond_distance
_geom_bond_site_symmetry_1
_geom_bond_site_symmetry_2
_geom_bond_publ_flag
Cu Cl 2.379(1) ? ? yes
Cu Cl' 2.379(1) ? ? yes
Cu Cl'' 2.379(1) ? ? yes
Cu N(1) 2.108(6) ? ? yes
Cu N(3) 2.127(6) ? ? yes
N(1) C(1) 1.499(5) ? ? yes
N(1) C(1)' 1.499(5) ? ? yes
N(1) C(1)'' 1.499(5) ? ? yes
N(2) C(2) 1.489(5) ? ? yes
N(2) C(2)' 1.489(5) ? ? yes
N(2) C(2)'' 1.489(5) ? ? yes
N(3) C(3) 1.481(5) ? ? yes
N(3) C(3)' 1.481(5) ? ? yes
N(3) C(3)'' 1.481(5) ? ? yes
N(4) C(4) 1.485(5) ? ? yes
N(4) C(4)' 1.485(5) ? ? yes
N(4) C(4)'' 1.485(5) ? ? yes
C(1) C(2) 1.534(6) ? ? yes
C(3) C(4) 1.543(6) ? ? yes
